data_7716843
loop_
_publ_author_name
'Oliveira, Igor S.'
'Garcia, Marcus S. A.'
'Cassani, Natasha M.'
'Oliveira, Ana L. C.'
'Freitas, Lara C. F.'
'Bertolini, Vitor K. S.'
'Castro, Jennyfer'
'Clauss, Gustavo'
'Honorato, Jo&#xe3;o'
'Gadelha, Fernanda R.'
'Miguel, Danilo C.'
'Jardim, Ana C. G.'
'Abbehausen, Camilla'

_publ_section_title
;
 Exploring antiviral and antiparasitic activity of gold N-heterocyclic
 carbenes with thiolate ligands.
;
_journal_issue 47
_journal_name_full 'Dalton transactions (Cambridge, England : 2003)'
_journal_page_first 18963
_journal_page_last 18973
_journal_paper_doi 10.1039/d4dt01879f
_journal_volume 53
_journal_year 2024
_chemical_formula_moiety 'C25 H27 Au N4 S, 0.5(C H4 O)'
_chemical_formula_sum 'C25.5 H29 Au N4 O0.5 S'
_chemical_formula_weight 628.574
_space_group_crystal_system triclinic
_space_group_IT_number 2
_space_group_name_Hall '-P 1'
_space_group_name_H-M_alt 'P -1'
_symmetry_Int_Tables_number 2
_audit_creation_date 2024-06-17
_audit_creation_method
;
Olex2 1.5
(compiled 2024.02.16 svn.r378c4104 for OlexSys, GUI svn.r6928)
;
_audit_update_record
;
2024-06-17 deposited with the CCDC.	2024-08-15 downloaded from the CCDC.
;
_cell_angle_alpha 99.070(1)
_cell_angle_beta 101.772(1)
_cell_angle_gamma 101.630(1)
_cell_formula_units_Z 4
_cell_length_a 8.3675(1)
_cell_length_b 16.1557(2)
_cell_length_c 19.6651(3)
_cell_measurement_reflns_used 36403
_cell_measurement_temperature 100.00(10)
_cell_measurement_theta_max 34.1690
_cell_measurement_theta_min 2.5500
_cell_volume 2493.67(6)
_computing_cell_refinement 'CrysAlisPro 1.171.42.84a (Rigaku OD, 2023)'
_computing_data_collection 'CrysAlisPro 1.171.42.84a (Rigaku OD, 2023)'
_computing_data_reduction 'CrysAlisPro 1.171.42.84a (Rigaku OD, 2023)'
_computing_molecular_graphics 'Olex2 1.5 (Dolomanov et al., 2009)'
_computing_publication_material 'Olex2 1.5 (Dolomanov et al., 2009)'
_computing_structure_refinement 'olex2.refine 1.5 (Bourhis et al., 2015)'
_computing_structure_solution 'SHELXT 2018/2 (Sheldrick, 2018)'
_diffrn_ambient_temperature 100.15
_diffrn_detector_area_resol_mean 10.0000
_diffrn_detector_type HyPix
_diffrn_measured_fraction_theta_full 0.9993
_diffrn_measured_fraction_theta_max 0.9994
_diffrn_measurement_details
;
List of Runs (angles in degrees, time in seconds):

  # Type    Start    End  Width  t~exp~   \w     \q     \k     \f   Frames
#--------------------------------------------------------------------------
  1  \w    -29.00  18.00   0.50    7.03    --  -12.13 -96.00  31.00   94
  2  \w    -42.00   7.00   0.50    7.03    --  -12.13  96.00 140.00   98
  3  \w    -29.00  43.00   0.50    7.03    --   12.92 -96.00  31.00  144
  4  \w    -16.00  10.00   0.50    7.03    --  -12.13 -77.00 150.00   52
  5  \w    -38.00   2.00   0.50    7.03    --  -12.13 -57.00 120.00   80
  6  \w    -86.00 -23.00   0.50    7.03    --  -12.13 -19.00-180.00  126
  7  \w    -34.00  16.00   0.50    7.03    --  -12.13  77.00   0.00  100
  8  \w    -38.00   2.00   0.50    7.03    --  -12.13 -57.00-150.00   80
  9  \w    -34.00  16.00   0.50    7.03    --  -12.13  77.00-120.00  100
 10  \w    -16.00  10.00   0.50    7.03    --  -12.13 -77.00-180.00   52
 11  \w    -16.00  10.00   0.50    7.03    --  -12.13 -77.00 -60.00   52
 12  \w    -16.00  10.00   0.50    7.03    --  -12.13 -77.00-120.00   52
 13  \w     53.00  84.00   0.50    7.03    --   12.92-178.00  30.00   62
 14  \w     53.00  84.00   0.50    7.03    --   12.92-178.00 -60.00   62
 15  \w    -61.00 -23.00   0.50    7.03    --   12.92 -19.00 120.00   76
 16  \w     -1.00  38.00   0.50    7.03    --   12.92  57.00-180.00   78
 17  \w    -61.00 -23.00   0.50    7.03    --   12.92 -19.00 -60.00   76
 18  \w    -61.00 -23.00   0.50    7.03    --   12.92 -19.00 -30.00   76
 19  \w     -1.00  38.00   0.50    7.03    --   12.92  57.00 150.00   78
 20  \w    -34.00   2.00   0.50    7.03    --  -12.13  77.00  90.00   72
 21  \w      3.00  85.00   0.50    7.03    --   12.92  38.00  60.00  164
;
_diffrn_measurement_device 'four-circle diffractometer'
_diffrn_measurement_device_type 'XtaLAB Synergy, Dualflex, HyPix'
_diffrn_measurement_method '\w scans'
_diffrn_radiation_type 'Mo K\a'
_diffrn_radiation_wavelength 0.71073
_diffrn_reflns_av_R_equivalents 0.0491
_diffrn_reflns_av_unetI/netI 0.0495
_diffrn_reflns_Laue_measured_fraction_full 0.9993
_diffrn_reflns_Laue_measured_fraction_max 0.9994
_diffrn_reflns_limit_h_max 11
_diffrn_reflns_limit_h_min -13
_diffrn_reflns_limit_k_max 24
_diffrn_reflns_limit_k_min -24
_diffrn_reflns_limit_l_max 30
_diffrn_reflns_limit_l_min -30
_diffrn_reflns_number 79215
_diffrn_reflns_point_group_measured_fraction_full 0.9993
_diffrn_reflns_point_group_measured_fraction_max 0.9994
_diffrn_reflns_theta_full 25.2417
_diffrn_reflns_theta_max 25.68
_diffrn_reflns_theta_min 2.53
_exptl_absorpt_coefficient_mu 6.005
_exptl_absorpt_correction_T_max 1.000
_exptl_absorpt_correction_T_min 0.634
_exptl_absorpt_correction_type gaussian
_exptl_absorpt_process_details
;
CrysAlisPro 1.171.42.84a (Rigaku Oxford Diffraction, 2023)
Numerical absorption correction based on gaussian integration over
a multifaceted crystal model
Empirical absorption correction using spherical harmonics,
implemented in SCALE3 ABSPACK scaling algorithm.
;
_exptl_crystal_colour colourless
_exptl_crystal_colour_primary colourless
_exptl_crystal_density_diffrn 1.674
_exptl_crystal_description block
_exptl_crystal_F_000 1231.630
_exptl_crystal_size_max 0.13
_exptl_crystal_size_mid 0.108
_exptl_crystal_size_min 0.058
_refine_diff_density_max 0.7276
_refine_diff_density_min -0.5514
_refine_diff_density_rms 0.1260
_refine_ls_d_res_high 0.8200
_refine_ls_d_res_low 8.0607
_refine_ls_goodness_of_fit_ref 1.0230
_refine_ls_hydrogen_treatment constr
_refine_ls_matrix_type full
_refine_ls_number_constraints 90
_refine_ls_number_parameters 641
_refine_ls_number_reflns 9461
_refine_ls_number_restraints 0
_refine_ls_restrained_S_all 1.0230
_refine_ls_R_factor_all 0.0261
_refine_ls_R_factor_gt 0.0200
_refine_ls_shift/su_max -0.0002
_refine_ls_shift/su_mean 0.0000
_refine_ls_structure_factor_coef Fsqd
_refine_ls_weighting_details 'w=1/[\s^2^(Fo^2^)+(0.0143P)^2^+1.9449P] where P=(Fo^2^+2Fc^2^)/3'
_refine_ls_weighting_scheme calc
_refine_ls_wR_factor_gt 0.0408
_refine_ls_wR_factor_ref 0.0422
_reflns_Friedel_coverage 0.0
_reflns_limit_h_max 9
_reflns_limit_h_min -10
_reflns_limit_k_max 19
_reflns_limit_k_min -19
_reflns_limit_l_max 23
_reflns_limit_l_min 0
_reflns_number_gt 8304
_reflns_number_total 9461
_reflns_threshold_expression I>=2u(I)
_cod_data_source_file d4dt01879f2.cif
_cod_data_source_block AuIMesSpym
_cod_depositor_comments 'Adding full bibliography for 7716840--7716843.cif.'
_cod_database_code 7716843
_olex2_refinement_description
;
1. Fixed Uiso
 At 1.2 times of:
  All C(H) groups
 At 1.5 times of:
  All C(H,H,H) groups, All O(H) groups
2.a Aromatic/amide H refined with riding coordinates:
 C2(H2), C3(H3), C4(H4), C6(H6), C7(H7), C10(H10), C12(H12), C19(H19),
 C21(H21), C27(H27), C28(H28), C29(H29), C31(H31), C32(H32), C35(H35), C37(H37),
  C44(H44), C46(H46)
2.b Idealised Me refined as rotating group:
 C14(H14a,H14b,H14c), C15(H15a,H15b,H15c), C16(H16a,H16b,H16c), C23(H23a,H23b,
 H23c), C24(H24a,H24b,H24c), C25(H25a,H25b,H25c), C39(H39a,H39b,H39c), C40(H40a,
 H40b,H40c), C41(H41a,H41b,H41c), C48(H48a,H48b,H48c), C49(H49a,H49b,H49c),
 C50(H50a,H50b,H50c), C1s(H1sa,H1sb,H1sc)
2.c Idealised tetrahedral OH refined as rotating group:
 O1s(H1s)
;
_olex2_submission_special_instructions 'No special instructions were received'
_oxdiff_exptl_absorpt_empirical_details
;
Empirical correction (ABSPACK) includes:
- Absorption correction using spherical harmonics
- Frame scaling
- Detector area scaling
;

loop_
_space_group_symop_id
_space_group_symop_operation_xyz
1 x,y,z
2 -x,-y,-z

loop_
_atom_site_label
_atom_site_type_symbol
_atom_site_fract_x
_atom_site_fract_y
_atom_site_fract_z
_atom_site_U_iso_or_equiv
_atom_site_adp_type
_atom_site_occupancy
_atom_site_refinement_flags_posn
Au1 Au 1.43289(3) 1.232590(16) 1.018330(15) 0.02087(14) Uani 1.000000 .
S1 S 1.44650(10) 1.22979(5) 1.13515(4) 0.02650(17) Uani 1.000000 .
N1 N 1.6469(3) 1.31079(16) 1.25696(14) 0.0264(6) Uani 1.000000 .
N2 N 1.7260(3) 1.35722(16) 1.15586(14) 0.0262(6) Uani 1.000000 .
N3 N 1.4272(3) 1.27753(14) 0.87218(12) 0.0178(5) Uani 1.000000 .
N4 N 1.2941(3) 1.14765(14) 0.86573(13) 0.0187(5) Uani 1.000000 .
C1 C 1.6257(4) 1.30749(18) 1.18714(16) 0.0228(7) Uani 1.000000 .
C2 C 1.8583(4) 1.4144(2) 1.20124(18) 0.0290(7) Uani 1.000000 .
H2 H 1.9333(4) 1.4510(2) 1.18207(18) 0.0348(9) Uiso 1.000000 R
C3 C 1.8918(4) 1.42328(19) 1.27343(18) 0.0287(7) Uani 1.000000 .
H3 H 1.9863(4) 1.46482(19) 1.30400(18) 0.0345(9) Uiso 1.000000 R
C4 C 1.7813(4) 1.36887(19) 1.29953(17) 0.0286(7) Uani 1.000000 .
H4 H 1.8013(4) 1.37273(19) 1.34938(17) 0.0344(9) Uiso 1.000000 R
C5 C 1.3876(3) 1.22072(17) 0.91335(15) 0.0178(6) Uani 1.000000 .
C6 C 1.3589(4) 1.24122(18) 0.80071(16) 0.0232(7) Uani 1.000000 .
H6 H 1.3692(4) 1.26859(18) 0.76192(16) 0.0279(8) Uiso 1.000000 R
C7 C 1.2755(4) 1.15978(18) 0.79708(16) 0.0232(7) Uani 1.000000 .
H7 H 1.2151(4) 1.11842(18) 0.75513(16) 0.0279(8) Uiso 1.000000 R
C8 C 1.2284(3) 1.06711(16) 0.88488(15) 0.0189(6) Uani 1.000000 .
C9 C 1.0621(3) 1.04813(18) 0.88978(16) 0.0220(6) Uani 1.000000 .
C10 C 1.0001(4) 0.96927(19) 0.90594(17) 0.0265(7) Uani 1.000000 .
H10 H 0.8872(4) 0.95505(19) 0.91013(17) 0.0319(8) Uiso 1.000000 R
C11 C 1.0984(4) 0.91056(18) 0.91616(17) 0.0265(7) Uani 1.000000 .
C12 C 1.2643(4) 0.93252(18) 0.91162(17) 0.0282(7) Uani 1.000000 .
H12 H 1.3330(4) 0.89306(18) 0.91949(17) 0.0339(9) Uiso 1.000000 R
C13 C 1.3329(3) 1.01131(17) 0.89574(16) 0.0217(6) Uani 1.000000 .
C14 C 0.9540(4) 1.1111(2) 0.8775(2) 0.0338(8) Uani 1.000000 .
H14a H 0.931(2) 1.1147(11) 0.8273(3) 0.0506(12) Uiso 1.000000 GR
H14b H 0.8477(12) 1.0912(8) 0.8904(11) 0.0506(12) Uiso 1.000000 GR
H14c H 1.0131(13) 1.1682(4) 0.9069(9) 0.0506(12) Uiso 1.000000 GR
C15 C 1.0252(5) 0.8226(2) 0.9290(2) 0.0418(9) Uani 1.000000 .
H15a H 0.957(3) 0.8287(3) 0.9636(10) 0.0626(14) Uiso 1.000000 GR
H15b H 0.954(3) 0.7857(5) 0.8842(3) 0.0626(14) Uiso 1.000000 GR
H15c H 1.1166(5) 0.7965(7) 0.9473(13) 0.0626(14) Uiso 1.000000 GR
C16 C 1.5126(4) 1.0336(2) 0.8903(2) 0.0324(8) Uani 1.000000 .
H16a H 1.5172(5) 1.0529(14) 0.8457(6) 0.0486(12) Uiso 1.000000 GR
H16b H 1.5792(7) 1.0799(10) 0.9304(6) 0.0486(12) Uiso 1.000000 GR
H16c H 1.5586(10) 0.9824(4) 0.8910(12) 0.0486(12) Uiso 1.000000 GR
C17 C 1.5389(3) 1.36314(16) 0.89659(15) 0.0175(6) Uani 1.000000 .
C18 C 1.7102(3) 1.36977(17) 0.90521(15) 0.0199(6) Uani 1.000000 .
C19 C 1.8147(4) 1.45276(17) 0.91899(15) 0.0208(6) Uani 1.000000 .
H19 H 1.9324(4) 1.45937(17) 0.92479(15) 0.0250(8) Uiso 1.000000 R
C20 C 1.7511(4) 1.52564(17) 0.92441(15) 0.0210(6) Uani 1.000000 .
C21 C 1.5802(4) 1.51629(17) 0.91879(15) 0.0200(6) Uani 1.000000 .
H21 H 1.5371(4) 1.56634(17) 0.92479(15) 0.0240(7) Uiso 1.000000 R
C22 C 1.4698(3) 1.43447(17) 0.90443(15) 0.0194(6) Uani 1.000000 .
C23 C 1.7804(4) 1.29128(18) 0.90047(18) 0.0275(7) Uani 1.000000 .
H23a H 1.8983(9) 1.3076(3) 0.8984(11) 0.0412(11) Uiso 1.000000 GR
H23b H 1.773(2) 1.2663(8) 0.9424(5) 0.0412(11) Uiso 1.000000 GR
H23c H 1.7156(17) 1.2486(6) 0.8576(6) 0.0412(11) Uiso 1.000000 GR
C24 C 1.8655(4) 1.61431(18) 0.93457(18) 0.0284(7) Uani 1.000000 .
H24a H 1.9830(4) 1.6111(3) 0.9484(11) 0.0426(11) Uiso 1.000000 GR
H24b H 1.8461(19) 1.6349(6) 0.8900(4) 0.0426(11) Uiso 1.000000 GR
H24c H 1.8414(19) 1.6544(4) 0.9718(8) 0.0426(11) Uiso 1.000000 GR
C25 C 1.2836(3) 1.42537(19) 0.89591(17) 0.0239(7) Uani 1.000000 .
H25a H 1.2636(4) 1.4808(4) 0.9159(9) 0.0358(10) Uiso 1.000000 GR
H25b H 1.2262(5) 1.4081(12) 0.84537(17) 0.0358(10) Uiso 1.000000 GR
H25c H 1.2401(6) 1.3813(9) 0.9210(9) 0.0358(10) Uiso 1.000000 GR
Au2 Au 0.84572(3) 0.776900(17) 0.520640(16) 0.02376(14) Uani 1.000000 .
S2 S 0.91899(9) 0.71832(5) 0.42095(4) 0.02471(17) Uani 1.000000 .
N5 N 0.7296(3) 0.60204(15) 0.31013(13) 0.0230(5) Uani 1.000000 .
N6 N 0.5821(3) 0.67747(16) 0.38092(14) 0.0273(6) Uani 1.000000 .
N7 N 0.6538(3) 0.79015(15) 0.63390(13) 0.0230(5) Uani 1.000000 .
N8 N 0.8717(3) 0.89519(15) 0.65978(14) 0.0243(6) Uani 1.000000 .
C26 C 0.7238(4) 0.66088(18) 0.36584(16) 0.0212(6) Uani 1.000000 .
C27 C 0.5816(4) 0.55709(19) 0.26711(16) 0.0264(7) Uani 1.000000 .
H27 H 0.5812(4) 0.51403(19) 0.22808(16) 0.0316(8) Uiso 1.000000 R
C28 C 0.4302(4) 0.57068(19) 0.27708(17) 0.0290(7) Uani 1.000000 .
H28 H 0.3263(4) 0.53982(19) 0.24516(17) 0.0348(9) Uiso 1.000000 R
C29 C 0.4377(4) 0.6316(2) 0.33604(18) 0.0304(7) Uani 1.000000 .
H29 H 0.3352(4) 0.6415(2) 0.34517(18) 0.0365(9) Uiso 1.000000 R
C30 C 0.7855(4) 0.82411(17) 0.60895(17) 0.0224(7) Uani 1.000000 .
C31 C 0.7948(4) 0.90384(19) 0.71547(17) 0.0278(7) Uani 1.000000 .
H31 H 0.8317(4) 0.94802(19) 0.75724(17) 0.0333(8) Uiso 1.000000 R
C32 C 0.6577(4) 0.83771(19) 0.69920(17) 0.0268(7) Uani 1.000000 .
H32 H 0.5789(4) 0.82606(19) 0.72718(17) 0.0322(8) Uiso 1.000000 R
C33 C 0.5319(4) 0.71022(17) 0.59686(16) 0.0214(6) Uani 1.000000 .
C34 C 0.5578(4) 0.63438(19) 0.61719(16) 0.0242(7) Uani 1.000000 .
C35 C 0.4446(4) 0.55730(19) 0.57972(18) 0.0269(7) Uani 1.000000 .
H35 H 0.4591(4) 0.50446(19) 0.59240(18) 0.0322(8) Uiso 1.000000 R
C36 C 0.3104(4) 0.55609(18) 0.52398(17) 0.0249(7) Uani 1.000000 .
C37 C 0.2890(4) 0.63337(18) 0.50654(16) 0.0248(7) Uani 1.000000 .
H37 H 0.1968(4) 0.63277(18) 0.46900(16) 0.0297(8) Uiso 1.000000 R
C38 C 0.3991(4) 0.71249(18) 0.54249(17) 0.0243(7) Uani 1.000000 .
C39 C 0.7025(4) 0.6360(2) 0.67745(19) 0.0334(8) Uani 1.000000 .
H39a H 0.8069(6) 0.6696(12) 0.6703(6) 0.0502(12) Uiso 1.000000 GR
H39b H 0.6828(13) 0.6627(13) 0.7223(2) 0.0502(12) Uiso 1.000000 GR
H39c H 0.7120(18) 0.5768(2) 0.6790(7) 0.0502(12) Uiso 1.000000 GR
C40 C 0.1903(4) 0.47087(19) 0.48522(19) 0.0337(8) Uani 1.000000 .
H40a H 0.117(2) 0.4508(8) 0.5152(5) 0.0506(12) Uiso 1.000000 GR
H40b H 0.122(2) 0.4785(4) 0.4409(6) 0.0506(12) Uiso 1.000000 GR
H40c H 0.2544(4) 0.4281(4) 0.4745(11) 0.0506(12) Uiso 1.000000 GR
C41 C 0.3761(4) 0.7956(2) 0.5212(2) 0.0365(8) Uani 1.000000 .
H41a H 0.355(3) 0.8335(6) 0.5609(5) 0.0548(13) Uiso 1.000000 GR
H41b H 0.4779(12) 0.8243(8) 0.5089(12) 0.0548(13) Uiso 1.000000 GR
H41c H 0.2799(19) 0.7832(2) 0.4801(8) 0.0548(13) Uiso 1.000000 GR
C42 C 1.0292(4) 0.94925(17) 0.65579(16) 0.0223(6) Uani 1.000000 .
C43 C 1.0235(4) 1.01547(18) 0.61804(16) 0.0256(7) Uani 1.000000 .
C44 C 1.1775(4) 1.06480(19) 0.61358(18) 0.0302(7) Uani 1.000000 .
H44 H 1.1782(4) 1.11072(19) 0.58875(18) 0.0362(9) Uiso 1.000000 R
C45 C 1.3283(4) 1.04851(19) 0.64425(19) 0.0327(8) Uani 1.000000 .
C46 C 1.3275(4) 0.98131(19) 0.67983(19) 0.0315(8) Uani 1.000000 .
H46 H 1.4315(4) 0.96973(19) 0.70040(19) 0.0378(9) Uiso 1.000000 R
C47 C 1.1784(4) 0.92994(18) 0.68645(17) 0.0262(7) Uani 1.000000 .
C48 C 0.8607(4) 1.0333(2) 0.5834(2) 0.0391(9) Uani 1.000000 .
H48a H 0.8832(5) 1.0891(8) 0.5690(12) 0.0586(13) Uiso 1.000000 GR
H48b H 0.8033(15) 0.9875(9) 0.5414(7) 0.0586(13) Uiso 1.000000 GR
H48c H 0.7890(13) 1.0350(15) 0.6170(4) 0.0586(13) Uiso 1.000000 GR
C49 C 1.4919(5) 1.1035(2) 0.6381(3) 0.0539(12) Uani 1.000000 .
H49a H 1.524(2) 1.0765(10) 0.5963(9) 0.0809(17) Uiso 1.000000 GR
H49b H 1.4774(11) 1.1611(7) 0.6331(16) 0.0809(17) Uiso 1.000000 GR
H49c H 1.5803(10) 1.1085(16) 0.6808(7) 0.0809(17) Uiso 1.000000 GR
C50 C 1.1775(4) 0.8551(2) 0.7232(2) 0.0384(9) Uani 1.000000 .
H50a H 1.109(2) 0.8589(8) 0.7578(9) 0.0577(13) Uiso 1.000000 GR
H50b H 1.130(3) 0.8009(2) 0.6880(2) 0.0577(13) Uiso 1.000000 GR
H50c H 1.2929(5) 0.8568(9) 0.7476(11) 0.0577(13) Uiso 1.000000 GR
O1s O 1.0440(3) 0.62227(14) 0.26759(13) 0.0360(6) Uani 1.000000 .
H1s H 0.959(3) 0.6133(5) 0.284(2) 0.0540(8) Uiso 1.000000 GR
C1s C 1.0925(5) 0.7101(2) 0.2662(2) 0.0417(9) Uani 1.000000 .
H1sa H 1.0051(15) 0.7253(4) 0.2325(10) 0.0625(14) Uiso 1.000000 GR
H1sb H 1.108(3) 0.7449(2) 0.3137(4) 0.0625(14) Uiso 1.000000 GR
H1sc H 1.1985(17) 0.7217(4) 0.2515(13) 0.0625(14) Uiso 1.000000 GR

loop_
_atom_site_aniso_label
_atom_site_aniso_U_11
_atom_site_aniso_U_22
_atom_site_aniso_U_33
_atom_site_aniso_U_12
_atom_site_aniso_U_13
_atom_site_aniso_U_23
Au1 0.0199(2) 0.0163(2) 0.0243(2) 0.00236(14) 0.00422(16) 0.00241(15)
S1 0.0270(4) 0.0268(4) 0.0222(4) -0.0000(3) 0.0046(3) 0.0054(3)
N1 0.0289(14) 0.0274(13) 0.0227(15) 0.0093(11) 0.0048(11) 0.0033(11)
N2 0.0253(14) 0.0266(13) 0.0270(15) 0.0072(11) 0.0059(11) 0.0058(11)
N3 0.0184(12) 0.0131(11) 0.0195(13) -0.0007(9) 0.0043(10) 0.0028(9)
N4 0.0178(12) 0.0132(11) 0.0221(14) -0.0007(9) 0.0037(10) 0.0018(9)
C1 0.0207(15) 0.0211(15) 0.0280(18) 0.0092(12) 0.0064(13) 0.0034(12)
C2 0.0229(16) 0.0295(17) 0.035(2) 0.0050(13) 0.0082(14) 0.0077(14)
C3 0.0229(16) 0.0260(16) 0.0323(19) 0.0050(13) 0.0002(13) 0.0013(13)
C4 0.0305(17) 0.0304(17) 0.0229(18) 0.0110(14) 0.0011(13) 0.0020(13)
C5 0.0173(14) 0.0146(13) 0.0210(16) 0.0046(11) 0.0039(11) 0.0018(11)
C6 0.0250(16) 0.0215(15) 0.0192(16) 0.0005(12) 0.0012(12) 0.0043(12)
C7 0.0227(16) 0.0199(14) 0.0224(17) 0.0015(12) 0.0012(12) 0.0008(12)
C8 0.0203(15) 0.0121(13) 0.0202(16) -0.0009(11) 0.0022(12) 0.0008(11)
C9 0.0169(15) 0.0191(14) 0.0274(17) 0.0025(11) 0.0031(12) 0.0023(12)
C10 0.0201(16) 0.0243(15) 0.0322(18) -0.0017(12) 0.0075(13) 0.0044(13)
C11 0.0269(17) 0.0201(15) 0.0282(18) -0.0028(13) 0.0030(13) 0.0084(13)
C12 0.0269(17) 0.0197(15) 0.037(2) 0.0053(13) 0.0037(14) 0.0080(13)
C13 0.0178(15) 0.0168(14) 0.0282(17) 0.0029(11) 0.0033(12) 0.0024(12)
C14 0.0225(17) 0.0266(16) 0.054(2) 0.0069(13) 0.0127(15) 0.0077(15)
C15 0.042(2) 0.0291(18) 0.052(2) -0.0023(15) 0.0074(18) 0.0208(17)
C16 0.0219(16) 0.0271(16) 0.050(2) 0.0059(13) 0.0105(15) 0.0117(15)
C17 0.0204(15) 0.0115(13) 0.0167(15) -0.0007(11) 0.0031(11) -0.0005(11)
C18 0.0215(15) 0.0179(14) 0.0189(16) 0.0038(11) 0.0039(12) 0.0019(11)
C19 0.0174(15) 0.0221(15) 0.0203(16) 0.0014(11) 0.0027(12) 0.0037(12)
C20 0.0235(15) 0.0173(14) 0.0189(16) -0.0000(12) 0.0037(12) 0.0026(11)
C21 0.0241(15) 0.0153(14) 0.0202(16) 0.0056(11) 0.0041(12) 0.0036(11)
C22 0.0205(15) 0.0193(14) 0.0156(15) 0.0012(11) 0.0026(11) 0.0023(11)
C23 0.0253(16) 0.0192(15) 0.036(2) 0.0057(12) 0.0060(14) 0.0024(13)
C24 0.0271(17) 0.0179(15) 0.037(2) -0.0009(12) 0.0063(14) 0.0054(13)
C25 0.0197(15) 0.0228(15) 0.0273(17) 0.0033(12) 0.0053(12) 0.0029(12)
Au2 0.0227(2) 0.0192(2) 0.0261(2) 0.00241(15) 0.00413(16) 0.00071(16)
S2 0.0199(4) 0.0251(4) 0.0249(4) 0.0024(3) 0.0037(3) -0.0008(3)
N5 0.0246(13) 0.0210(12) 0.0212(14) 0.0030(10) 0.0043(11) 0.0035(10)
N6 0.0223(14) 0.0272(13) 0.0317(16) 0.0083(11) 0.0046(11) 0.0037(11)
N7 0.0213(13) 0.0188(12) 0.0267(15) 0.0012(10) 0.0053(11) 0.0042(10)
N8 0.0233(13) 0.0201(12) 0.0263(15) 0.0012(10) 0.0054(11) 0.0017(10)
C26 0.0212(15) 0.0196(14) 0.0227(16) 0.0035(12) 0.0046(12) 0.0065(12)
C27 0.0314(17) 0.0235(15) 0.0220(17) 0.0019(13) 0.0047(13) 0.0066(13)
C28 0.0248(17) 0.0271(16) 0.0288(18) -0.0020(13) -0.0028(13) 0.0101(14)
C29 0.0199(16) 0.0337(17) 0.038(2) 0.0061(13) 0.0046(14) 0.0119(15)
C30 0.0209(15) 0.0158(14) 0.0306(18) 0.0070(11) 0.0031(13) 0.0052(12)
C31 0.0289(17) 0.0272(16) 0.0216(17) 0.0015(13) 0.0049(13) -0.0030(13)
C32 0.0282(17) 0.0282(16) 0.0260(18) 0.0041(13) 0.0133(13) 0.0057(13)
C33 0.0205(15) 0.0179(14) 0.0247(17) 0.0012(11) 0.0079(12) 0.0023(12)
C34 0.0227(16) 0.0251(15) 0.0249(17) 0.0045(12) 0.0067(13) 0.0058(13)
C35 0.0241(16) 0.0214(15) 0.0367(19) 0.0057(12) 0.0104(14) 0.0065(13)
C36 0.0213(16) 0.0234(15) 0.0296(18) 0.0021(12) 0.0113(13) 0.0015(13)
C37 0.0211(15) 0.0259(15) 0.0244(17) 0.0013(12) 0.0034(12) 0.0052(13)
C38 0.0226(16) 0.0239(15) 0.0264(17) 0.0041(12) 0.0069(13) 0.0059(13)
C39 0.0289(18) 0.0289(17) 0.039(2) 0.0036(14) 0.0021(15) 0.0099(15)
C40 0.0273(17) 0.0254(16) 0.041(2) 0.0002(13) 0.0059(15) -0.0022(14)
C41 0.0310(18) 0.0285(17) 0.044(2) 0.0009(14) -0.0010(15) 0.0108(15)
C42 0.0231(15) 0.0161(14) 0.0241(17) -0.0003(11) 0.0064(12) -0.0005(12)
C43 0.0307(17) 0.0218(15) 0.0237(17) 0.0055(13) 0.0084(13) 0.0019(12)
C44 0.0397(19) 0.0234(16) 0.0307(19) 0.0065(14) 0.0161(15) 0.0071(13)
C45 0.0295(18) 0.0228(16) 0.046(2) 0.0031(13) 0.0201(16) -0.0021(14)
C46 0.0236(17) 0.0215(16) 0.046(2) 0.0072(13) 0.0068(15) -0.0014(14)
C47 0.0266(17) 0.0188(14) 0.0289(18) 0.0033(12) 0.0036(13) -0.0009(13)
C48 0.039(2) 0.0358(19) 0.040(2) 0.0099(16) 0.0014(16) 0.0085(16)
C49 0.039(2) 0.037(2) 0.091(4) 0.0039(17) 0.035(2) 0.011(2)
C50 0.0350(19) 0.0265(17) 0.048(2) 0.0049(14) -0.0019(16) 0.0108(16)
O1s 0.0232(12) 0.0385(13) 0.0426(15) 0.0025(10) 0.0097(10) 0.0017(11)
C1s 0.038(2) 0.047(2) 0.037(2) 0.0001(17) 0.0094(16) 0.0131(17)

loop_
_atom_type_symbol
_atom_type_scat_dispersion_real
_atom_type_scat_dispersion_imag
_atom_type_scat_Cromer_Mann_a1
_atom_type_scat_Cromer_Mann_a2
_atom_type_scat_Cromer_Mann_a3
_atom_type_scat_Cromer_Mann_a4
_atom_type_scat_Cromer_Mann_b1
_atom_type_scat_Cromer_Mann_b2
_atom_type_scat_Cromer_Mann_b3
_atom_type_scat_Cromer_Mann_b4
_atom_type_scat_Cromer_Mann_c
_atom_type_scat_source
_atom_type_scat_dispersion_source
Au -1.91220 8.83481 16.88190 18.59130 25.55820 5.86000 0.46110 8.62160 1.48260 36.39560 12.06580 'International Tables Volume C Table 6.1.1.4 (pp. 500-502)' 'Brennan, Cowan, Rev. Sci. Instrum., 1992, 63, 850'
C 0.00313 0.00162 2.31000 1.02000 1.58860 0.86500 20.84390 10.20750 0.56870 51.65120 0.21560 'International Tables Volume C Table 6.1.1.4 (pp. 500-502)' 'Brennan, Cowan, Rev. Sci. Instrum., 1992, 63, 850'
H 0.00000 0.00000 0.49300 0.32291 0.14019 0.04081 10.51090 26.12570 3.14236 57.79970 0.00304 'International Tables Volume C Table 6.1.1.4 (pp. 500-502)' 'Brennan, Cowan, Rev. Sci. Instrum., 1992, 63, 850'
N 0.00612 0.00332 12.21260 3.13220 2.01250 1.16630 0.00570 9.89330 28.99750 0.58260 -11.52900 'International Tables Volume C Table 6.1.1.4 (pp. 500-502)' 'Brennan, Cowan, Rev. Sci. Instrum., 1992, 63, 850'
O 0.01085 0.00610 3.04850 2.28680 1.54630 0.86700 13.27710 5.70110 0.32390 32.90890 0.25080 'International Tables Volume C Table 6.1.1.4 (pp. 500-502)' 'Brennan, Cowan, Rev. Sci. Instrum., 1992, 63, 850'
S 0.12485 0.12449 6.90530 5.20340 1.43790 1.58630 1.46790 22.21510 0.25360 56.17200 0.86690 'International Tables Volume C Table 6.1.1.4 (pp. 500-502)' 'Brennan, Cowan, Rev. Sci. Instrum., 1992, 63, 850'

loop_
_exptl_crystal_face_index_h
_exptl_crystal_face_index_k
_exptl_crystal_face_index_l
_exptl_crystal_face_perp_dist
-7 20 4 0.0327
-10 14 4 0.0295
11 -11 -3 0.0263
7 -21 -4 0.0293
-4 -18 -2 0.0584
10 5 0 0.0572
-1 21 4 0.0585
6 18 -7 0.0571
-1 1 -26 0.0607
3 7 21 0.0685
-5 -18 10 0.0459
-4 -13 24 0.0366
9 10 -10 0.0509
6 -12 -20 0.0418
-5 13 19 0.0510
-4 9 -23 0.0609
-5 5 -23 0.0593

loop_
_geom_angle_atom_site_label_1
_geom_angle_atom_site_label_2
_geom_angle_atom_site_label_3
_geom_angle
_geom_angle_site_symmetry_1
_geom_angle_site_symmetry_3
_geom_angle_publ_flag
C5 Au1 S1 170.99(8) . . ?
C1 S1 Au1 108.52(11) . . ?
C4 N1 C1 116.4(3) . . ?
C2 N2 C1 114.4(3) . . ?
C6 N3 C5 111.4(2) . . ?
C17 N3 C5 126.0(2) . . ?
C17 N3 C6 122.3(2) . . ?
C7 N4 C5 111.3(2) . . ?
C8 N4 C5 124.3(2) . . ?
C8 N4 C7 124.4(2) . . ?
N1 C1 S1 113.5(2) . . ?
N2 C1 S1 120.1(2) . . ?
N2 C1 N1 126.4(3) . . ?
H2 C2 N2 118.00(18) . . ?
C3 C2 N2 124.0(3) . . ?
C3 C2 H2 118.00(18) . . ?
H3 C3 C2 121.71(18) . . ?
C4 C3 C2 116.6(3) . . ?
C4 C3 H3 121.71(19) . . ?
C3 C4 N1 122.1(3) . . ?
H4 C4 N1 118.93(18) . . ?
H4 C4 C3 118.93(19) . . ?
N3 C5 Au1 132.04(19) . . ?
N4 C5 Au1 124.0(2) . . ?
N4 C5 N3 103.9(2) . . ?
H6 C6 N3 126.73(15) . . ?
C7 C6 N3 106.5(3) . . ?
C7 C6 H6 126.73(18) . . ?
C6 C7 N4 106.9(2) . . ?
H7 C7 N4 126.53(14) . . ?
H7 C7 C6 126.53(18) . . ?
C9 C8 N4 118.4(3) . . ?
C13 C8 N4 118.5(2) . . ?
C13 C8 C9 123.0(3) . . ?
C10 C9 C8 117.5(3) . . ?
C14 C9 C8 120.9(3) . . ?
C14 C9 C10 121.6(3) . . ?
H10 C10 C9 119.10(18) . . ?
C11 C10 C9 121.8(3) . . ?
C11 C10 H10 119.10(17) . . ?
C12 C11 C10 118.8(3) . . ?
C15 C11 C10 121.0(3) . . ?
C15 C11 C12 120.2(3) . . ?
H12 C12 C11 119.24(18) . . ?
C13 C12 C11 121.5(3) . . ?
C13 C12 H12 119.24(18) . . ?
C12 C13 C8 117.3(3) . . ?
C16 C13 C8 121.9(3) . . ?
C16 C13 C12 120.7(3) . . ?
H14a C14 C9 109.5 . . ?
H14b C14 C9 109.5 . . ?
H14b C14 H14a 109.5 . . ?
H14c C14 C9 109.5 . . ?
H14c C14 H14a 109.5 . . ?
H14c C14 H14b 109.5 . . ?
H15a C15 C11 109.5 . . ?
H15b C15 C11 109.5 . . ?
H15b C15 H15a 109.5 . . ?
H15c C15 C11 109.5 . . ?
H15c C15 H15a 109.5 . . ?
H15c C15 H15b 109.5 . . ?
H16a C16 C13 109.5 . . ?
H16b C16 C13 109.5 . . ?
H16b C16 H16a 109.5 . . ?
H16c C16 C13 109.5 . . ?
H16c C16 H16a 109.5 . . ?
H16c C16 H16b 109.5 . . ?
C18 C17 N3 117.6(2) . . ?
C22 C17 N3 119.0(2) . . ?
C22 C17 C18 123.2(2) . . ?
C19 C18 C17 117.2(3) . . ?
C23 C18 C17 121.4(2) . . ?
C23 C18 C19 121.4(3) . . ?
H19 C19 C18 119.16(17) . . ?
C20 C19 C18 121.7(3) . . ?
C20 C19 H19 119.16(16) . . ?
C21 C20 C19 119.2(2) . . ?
C24 C20 C19 120.5(3) . . ?
C24 C20 C21 120.2(3) . . ?
H21 C21 C20 119.35(16) . . ?
C22 C21 C20 121.3(3) . . ?
C22 C21 H21 119.35(17) . . ?
C21 C22 C17 117.3(3) . . ?
C25 C22 C17 122.1(2) . . ?
C25 C22 C21 120.6(3) . . ?
H23a C23 C18 109.5 . . ?
H23b C23 C18 109.5 . . ?
H23b C23 H23a 109.5 . . ?
H23c C23 C18 109.5 . . ?
H23c C23 H23a 109.5 . . ?
H23c C23 H23b 109.5 . . ?
H24a C24 C20 109.5 . . ?
H24b C24 C20 109.5 . . ?
H24b C24 H24a 109.5 . . ?
H24c C24 C20 109.5 . . ?
H24c C24 H24a 109.5 . . ?
H24c C24 H24b 109.5 . . ?
H25a C25 C22 109.5 . . ?
H25b C25 C22 109.5 . . ?
H25b C25 H25a 109.5 . . ?
H25c C25 C22 109.5 . . ?
H25c C25 H25a 109.5 . . ?
H25c C25 H25b 109.5 . . ?
C30 Au2 S2 177.70(9) . . ?
C26 S2 Au2 102.09(10) . . ?
C27 N5 C26 116.5(3) . . ?
C29 N6 C26 116.1(3) . . ?
C32 N7 C30 111.6(2) . . ?
C33 N7 C30 122.4(2) . . ?
C33 N7 C32 125.9(2) . . ?
C31 N8 C30 110.9(2) . . ?
C42 N8 C30 122.6(2) . . ?
C42 N8 C31 126.4(2) . . ?
N5 C26 S2 115.4(2) . . ?
N6 C26 S2 119.5(2) . . ?
N6 C26 N5 125.1(3) . . ?
H27 C27 N5 118.64(18) . . ?
C28 C27 N5 122.7(3) . . ?
C28 C27 H27 118.64(18) . . ?
H28 C28 C27 121.88(18) . . ?
C29 C28 C27 116.2(3) . . ?
C29 C28 H28 121.88(18) . . ?
C28 C29 N6 123.2(3) . . ?
H29 C29 N6 118.39(19) . . ?
H29 C29 C28 118.39(18) . . ?
N7 C30 Au2 127.6(2) . . ?
N8 C30 Au2 128.1(2) . . ?
N8 C30 N7 104.2(3) . . ?
H31 C31 N8 126.57(15) . . ?
C32 C31 N8 106.9(3) . . ?
C32 C31 H31 126.57(19) . . ?
C31 C32 N7 106.5(3) . . ?
H32 C32 N7 126.76(15) . . ?
H32 C32 C31 126.76(19) . . ?
C34 C33 N7 117.5(3) . . ?
C38 C33 N7 119.2(3) . . ?
C38 C33 C34 123.3(3) . . ?
C35 C34 C33 117.4(3) . . ?
C39 C34 C33 121.0(3) . . ?
C39 C34 C35 121.6(3) . . ?
H35 C35 C34 119.31(19) . . ?
C36 C35 C34 121.4(3) . . ?
C36 C35 H35 119.31(17) . . ?
C37 C36 C35 118.9(3) . . ?
C40 C36 C35 119.4(3) . . ?
C40 C36 C37 121.7(3) . . ?
H37 C37 C36 119.01(17) . . ?
C38 C37 C36 122.0(3) . . ?
C38 C37 H37 119.01(18) . . ?
C37 C38 C33 117.0(3) . . ?
C41 C38 C33 122.0(3) . . ?
C41 C38 C37 121.0(3) . . ?
H39a C39 C34 109.5 . . ?
H39b C39 C34 109.5 . . ?
H39b C39 H39a 109.5 . . ?
H39c C39 C34 109.5 . . ?
H39c C39 H39a 109.5 . . ?
H39c C39 H39b 109.5 . . ?
H40a C40 C36 109.5 . . ?
H40b C40 C36 109.5 . . ?
H40b C40 H40a 109.5 . . ?
H40c C40 C36 109.5 . . ?
H40c C40 H40a 109.5 . . ?
H40c C40 H40b 109.5 . . ?
H41a C41 C38 109.5 . . ?
H41b C41 C38 109.5 . . ?
H41b C41 H41a 109.5 . . ?
H41c C41 C38 109.5 . . ?
H41c C41 H41a 109.5 . . ?
H41c C41 H41b 109.5 . . ?
C43 C42 N8 118.5(3) . . ?
C47 C42 N8 118.4(3) . . ?
C47 C42 C43 123.0(3) . . ?
C44 C43 C42 117.0(3) . . ?
C48 C43 C42 122.1(3) . . ?
C48 C43 C44 120.9(3) . . ?
H44 C44 C43 119.14(19) . . ?
C45 C44 C43 121.7(3) . . ?
C45 C44 H44 119.14(19) . . ?
C46 C45 C44 119.2(3) . . ?
C49 C45 C44 119.9(3) . . ?
C49 C45 C46 120.9(3) . . ?
H46 C46 C45 119.03(19) . . ?
C47 C46 C45 121.9(3) . . ?
C47 C46 H46 119.03(19) . . ?
C46 C47 C42 117.2(3) . . ?
C50 C47 C42 121.0(3) . . ?
C50 C47 C46 121.8(3) . . ?
H48a C48 C43 109.5 . . ?
H48b C48 C43 109.5 . . ?
H48b C48 H48a 109.5 . . ?
H48c C48 C43 109.5 . . ?
H48c C48 H48a 109.5 . . ?
H48c C48 H48b 109.5 . . ?
H49a C49 C45 109.5 . . ?
H49b C49 C45 109.5 . . ?
H49b C49 H49a 109.5 . . ?
H49c C49 C45 109.5 . . ?
H49c C49 H49a 109.5 . . ?
H49c C49 H49b 109.5 . . ?
H50a C50 C47 109.5 . . ?
H50b C50 C47 109.5 . . ?
H50b C50 H50a 109.5 . . ?
H50c C50 C47 109.5 . . ?
H50c C50 H50a 109.5 . . ?
H50c C50 H50b 109.5 . . ?
C1s O1s H1s 109.5 . . ?
H1sa C1s O1s 109.5 . . ?
H1sb C1s O1s 109.5 . . ?
H1sb C1s H1sa 109.5 . . ?
H1sc C1s O1s 109.5 . . ?
H1sc C1s H1sa 109.5 . . ?
H1sc C1s H1sb 109.5 . . ?

loop_
_geom_bond_atom_site_label_1
_geom_bond_atom_site_label_2
_geom_bond_distance
_geom_bond_site_symmetry_2
_geom_bond_publ_flag
Au1 S1 2.2849(8) . ?
Au1 C5 1.992(3) . ?
S1 C1 1.755(3) . ?
N1 C1 1.339(4) . ?
N1 C4 1.338(4) . ?
N2 C1 1.350(4) . ?
N2 C2 1.342(4) . ?
N3 C5 1.352(4) . ?
N3 C6 1.387(4) . ?
N3 C17 1.450(3) . ?
N4 C5 1.365(3) . ?
N4 C7 1.377(4) . ?
N4 C8 1.445(3) . ?
C2 H2 0.9500 . ?
C2 C3 1.368(5) . ?
C3 H3 0.9500 . ?
C3 C4 1.378(4) . ?
C4 H4 0.9500 . ?
C6 H6 0.9500 . ?
C6 C7 1.343(4) . ?
C7 H7 0.9500 . ?
C8 C9 1.390(4) . ?
C8 C13 1.387(4) . ?
C9 C10 1.386(4) . ?
C9 C14 1.506(4) . ?
C10 H10 0.9500 . ?
C10 C11 1.387(4) . ?
C11 C12 1.387(4) . ?
C11 C15 1.510(4) . ?
C12 H12 0.9500 . ?
C12 C13 1.397(4) . ?
C13 C16 1.504(4) . ?
C14 H14a 0.9800 . ?
C14 H14b 0.9800 . ?
C14 H14c 0.9800 . ?
C15 H15a 0.9800 . ?
C15 H15b 0.9800 . ?
C15 H15c 0.9800 . ?
C16 H16a 0.9800 . ?
C16 H16b 0.9800 . ?
C16 H16c 0.9800 . ?
C17 C18 1.389(4) . ?
C17 C22 1.391(4) . ?
C18 C19 1.397(4) . ?
C18 C23 1.499(4) . ?
C19 H19 0.9500 . ?
C19 C20 1.385(4) . ?
C20 C21 1.386(4) . ?
C20 C24 1.512(4) . ?
C21 H21 0.9500 . ?
C21 C22 1.401(4) . ?
C22 C25 1.507(4) . ?
C23 H23a 0.9800 . ?
C23 H23b 0.9800 . ?
C23 H23c 0.9800 . ?
C24 H24a 0.9800 . ?
C24 H24b 0.9800 . ?
C24 H24c 0.9800 . ?
C25 H25a 0.9800 . ?
C25 H25b 0.9800 . ?
C25 H25c 0.9800 . ?
Au2 S2 2.2922(8) . ?
Au2 C30 1.987(3) . ?
S2 C26 1.747(3) . ?
N5 C26 1.348(4) . ?
N5 C27 1.339(4) . ?
N6 C26 1.347(4) . ?
N6 C29 1.336(4) . ?
N7 C30 1.348(4) . ?
N7 C32 1.379(4) . ?
N7 C33 1.452(3) . ?
N8 C30 1.360(4) . ?
N8 C31 1.382(4) . ?
N8 C42 1.451(4) . ?
C27 H27 0.9500 . ?
C27 C28 1.375(4) . ?
C28 H28 0.9500 . ?
C28 C29 1.380(5) . ?
C29 H29 0.9500 . ?
C31 H31 0.9500 . ?
C31 C32 1.345(4) . ?
C32 H32 0.9500 . ?
C33 C34 1.391(4) . ?
C33 C38 1.387(4) . ?
C34 C35 1.393(4) . ?
C34 C39 1.504(4) . ?
C35 H35 0.9500 . ?
C35 C36 1.395(4) . ?
C36 C37 1.381(4) . ?
C36 C40 1.512(4) . ?
C37 H37 0.9500 . ?
C37 C38 1.399(4) . ?
C38 C41 1.505(4) . ?
C39 H39a 0.9800 . ?
C39 H39b 0.9800 . ?
C39 H39c 0.9800 . ?
C40 H40a 0.9800 . ?
C40 H40b 0.9800 . ?
C40 H40c 0.9800 . ?
C41 H41a 0.9800 . ?
C41 H41b 0.9800 . ?
C41 H41c 0.9800 . ?
C42 C43 1.398(4) . ?
C42 C47 1.388(4) . ?
C43 C44 1.400(4) . ?
C43 C48 1.498(5) . ?
C44 H44 0.9500 . ?
C44 C45 1.378(5) . ?
C45 C46 1.381(5) . ?
C45 C49 1.513(4) . ?
C46 H46 0.9500 . ?
C46 C47 1.395(4) . ?
C47 C50 1.502(5) . ?
C48 H48a 0.9800 . ?
C48 H48b 0.9800 . ?
C48 H48c 0.9800 . ?
C49 H49a 0.9800 . ?
C49 H49b 0.9800 . ?
C49 H49c 0.9800 . ?
C50 H50a 0.9800 . ?
C50 H50b 0.9800 . ?
C50 H50c 0.9800 . ?
O1s H1s 0.8400 . ?
O1s C1s 1.402(4) . ?
C1s H1sa 0.9800 . ?
C1s H1sb 0.9800 . ?
C1s H1sc 0.9800 . ?

loop_
_geom_torsion_atom_site_label_1
_geom_torsion_atom_site_label_2
_geom_torsion_atom_site_label_3
_geom_torsion_atom_site_label_4
_geom_torsion
_geom_torsion_site_symmetry_1
_geom_torsion_site_symmetry_2
_geom_torsion_site_symmetry_3
_geom_torsion_site_symmetry_4
_geom_torsion_publ_flag
Au1 C5 N3 C6 -176.0(3) . . . . ?
Au1 C5 N3 C17 9.4(3) . . . . ?
Au1 C5 N4 C7 176.3(2) . . . . ?
Au1 C5 N4 C8 -5.8(3) . . . . ?
S1 C1 N1 C4 -179.9(2) . . . . ?
S1 C1 N2 C2 179.6(2) . . . . ?
N1 C1 N2 C2 0.2(4) . . . . ?
N1 C4 C3 C2 -0.7(4) . . . . ?
N2 C2 C3 C4 0.4(4) . . . . ?
N3 C5 N4 C7 -0.6(3) . . . . ?
N3 C5 N4 C8 177.3(2) . . . . ?
N3 C6 C7 N4 -0.1(3) . . . . ?
N3 C17 C18 C19 171.2(3) . . . . ?
N3 C17 C18 C23 -9.2(3) . . . . ?
N3 C17 C22 C21 -171.6(3) . . . . ?
N3 C17 C22 C25 6.6(3) . . . . ?
N4 C8 C9 C10 177.9(3) . . . . ?
N4 C8 C9 C14 -1.8(3) . . . . ?
N4 C8 C13 C12 -177.7(3) . . . . ?
N4 C8 C13 C16 1.8(3) . . . . ?
C8 C9 C10 C11 -0.7(3) . . . . ?
C8 C13 C12 C11 0.2(3) . . . . ?
C9 C10 C11 C12 1.5(4) . . . . ?
C9 C10 C11 C15 -175.9(3) . . . . ?
C10 C11 C12 C13 -1.2(4) . . . . ?
C11 C12 C13 C16 -179.3(3) . . . . ?
C17 C18 C19 C20 0.5(3) . . . . ?
C17 C22 C21 C20 0.5(3) . . . . ?
C18 C19 C20 C21 2.6(3) . . . . ?
C18 C19 C20 C24 -176.0(3) . . . . ?
C19 C20 C21 C22 -3.0(3) . . . . ?
C20 C21 C22 C25 -177.8(3) . . . . ?
Au2 C30 N7 C32 176.1(3) . . . . ?
Au2 C30 N7 C33 -0.3(3) . . . . ?
Au2 C30 N8 C31 -176.1(3) . . . . ?
Au2 C30 N8 C42 0.0(3) . . . . ?
S2 C26 N5 C27 179.9(2) . . . . ?
S2 C26 N6 C29 179.4(2) . . . . ?
N5 C26 N6 C29 -0.5(4) . . . . ?
N5 C27 C28 C29 -2.4(3) . . . . ?
N6 C29 C28 C27 1.6(4) . . . . ?
N7 C30 N8 C31 0.8(3) . . . . ?
N7 C30 N8 C42 176.9(2) . . . . ?
N7 C32 C31 N8 -0.0(3) . . . . ?
N7 C33 C34 C35 -177.5(3) . . . . ?
N7 C33 C34 C39 2.6(3) . . . . ?
N7 C33 C38 C37 177.5(3) . . . . ?
N7 C33 C38 C41 -0.8(3) . . . . ?
N8 C42 C43 C44 -178.3(3) . . . . ?
N8 C42 C43 C48 1.5(3) . . . . ?
N8 C42 C47 C46 178.0(3) . . . . ?
N8 C42 C47 C50 -0.2(3) . . . . ?
C33 C34 C35 C36 -0.0(3) . . . . ?
C33 C38 C37 C36 0.0(3) . . . . ?
C34 C35 C36 C37 -0.8(4) . . . . ?
C34 C35 C36 C40 -179.6(3) . . . . ?
C35 C36 C37 C38 0.8(4) . . . . ?
C36 C37 C38 C41 178.3(3) . . . . ?
C42 C43 C44 C45 0.7(3) . . . . ?
C42 C47 C46 C45 -0.2(3) . . . . ?
C43 C44 C45 C46 0.6(4) . . . . ?
C43 C44 C45 C49 180.0(3) . . . . ?
C44 C45 C46 C47 -0.8(4) . . . . ?
C45 C46 C47 C50 178.0(3) . . . . ?

loop_
_atom_site_anharm_gc_c_label
_atom_site_anharm_gc_c_111
_atom_site_anharm_gc_c_112
_atom_site_anharm_gc_c_113
_atom_site_anharm_gc_c_122
_atom_site_anharm_gc_c_123
_atom_site_anharm_gc_c_133
_atom_site_anharm_gc_c_222
_atom_site_anharm_gc_c_223
_atom_site_anharm_gc_c_233
_atom_site_anharm_gc_c_333
Au1 0.00000008(11) -0.00000003(3) -0.00000003(3) -0.000000001(15) -0.000000008(9) -0.000000007(11) -0.000000004(14) -0.000000011(6) 0.000000003(5) -0.000000041(10)
Au2 0.00000003(12) -0.00000004(3) -0.00000009(3) -0.000000036(16) -0.000000015(9) -0.000000007(12) -0.000000027(15) -0.000000006(7) -0.000000002(6) -0.000000008(10)

loop_
_atom_site_anharm_gc_d_label
_atom_site_anharm_gc_d_1111
_atom_site_anharm_gc_d_1112
_atom_site_anharm_gc_d_1113
_atom_site_anharm_gc_d_1122
_atom_site_anharm_gc_d_1123
_atom_site_anharm_gc_d_1133
_atom_site_anharm_gc_d_1222
_atom_site_anharm_gc_d_1223
_atom_site_anharm_gc_d_1233
_atom_site_anharm_gc_d_1333
_atom_site_anharm_gc_d_2222
_atom_site_anharm_gc_d_2223
_atom_site_anharm_gc_d_2233
_atom_site_anharm_gc_d_2333
_atom_site_anharm_gc_d_3333
Au1 0.000000134(17) 0.000000025(4) 0.000000024(3) 0.0000000121(15) 0.0000000022(9) 0.0000000173(12) 0.0000000018(10) 0.0000000011(5) 0.0000000023(4) 0.0000000042(7) 0.0000000044(10) 0.0000000006(4) 0.0000000035(3) -0.0000000005(3) 0.0000000108(6)
Au2 0.000000140(18) 0.000000028(4) 0.000000026(4) 0.0000000156(16) 0.0000000025(10) 0.0000000191(12) 0.0000000036(10) 0.0000000016(5) 0.0000000027(4) 0.0000000043(7) 0.0000000066(11) 0.0000000002(5) 0.0000000036(3) -0.0000000002(3) 0.0000000113(7)
